data_1544269
loop_
_publ_author_name
'Wang, Feng'
'Cao, Bei'
'To, Wai-Pong'
'Tse, Chun-Wai'
'Li, Kai'
'Chang, Xiao-Yong'
'Zang, Chao'
'Chan, Sharon Lai-Fung'
'Che, Chi-Ming'

_publ_section_title
;
 The effects of chelating N4ligand coordination on Co(ii)-catalysed
 photochemical conversion of CO2to CO: reaction mechanism and DFT
 calculations
;
_journal_issue 20
_journal_name_full 'Catal. Sci. Technol.'
_journal_page_first 7408
_journal_paper_doi 10.1039/C6CY01265E
_journal_volume 6
_journal_year 2016
_chemical_formula_moiety 'C12 H30 Cl Co N4, Cl, 2(H2 O)'
_chemical_formula_sum 'C12 H34 Cl2 Co N4 O2'
_chemical_formula_weight 396.26
_chemical_name_systematic C8
_space_group_crystal_system triclinic
_space_group_IT_number 2
_space_group_name_Hall '-P 1'
_space_group_name_H-M_alt 'P -1'
_symmetry_space_group_name_Hall '-P 1'
_symmetry_space_group_name_H-M 'P -1'
_atom_sites_solution_hydrogens mixed
_atom_sites_solution_primary direct
_audit_creation_date 2015-01-27
_audit_creation_method
;
Olex2 1.2
(compiled 2015.01.19 svn.r3143 for OlexSys, GUI svn.r4992)
;
_audit_update_record
;
2015-03-03 deposited with the CCDC.
2016-08-15 downloaded from the CCDC.
;
_cell_angle_alpha 83.343(3)
_cell_angle_beta 81.332(3)
_cell_angle_gamma 61.722(3)
_cell_formula_units_Z 2
_cell_length_a 9.0263(11)
_cell_length_b 9.1900(11)
_cell_length_c 13.2981(16)
_cell_measurement_reflns_used 8108
_cell_measurement_temperature 100
_cell_measurement_theta_max 68.55
_cell_measurement_theta_min 3.37
_cell_volume 959.1(2)
_computing_molecular_graphics 'Olex2 (Dolomanov et al., 2009)'
_computing_publication_material 'Olex2 (Dolomanov et al., 2009)'
_computing_structure_refinement 'ShelXL (Sheldrick, 2008)'
_computing_structure_solution 'ShelXS (Sheldrick, 2008)'
_diffrn_ambient_temperature 100
_diffrn_measured_fraction_theta_full 0.976
_diffrn_measured_fraction_theta_max 0.962
_diffrn_measurement_device_type 'Bruker APEX-II CCD'
_diffrn_measurement_method '\f and \w scans'
_diffrn_radiation_type CuK\a
_diffrn_radiation_wavelength 1.54178
_diffrn_reflns_av_R_equivalents 0.0734
_diffrn_reflns_av_unetI/netI 0.0584
_diffrn_reflns_Laue_measured_fraction_full 0.976
_diffrn_reflns_Laue_measured_fraction_max 0.962
_diffrn_reflns_limit_h_max 10
_diffrn_reflns_limit_h_min -10
_diffrn_reflns_limit_k_max 10
_diffrn_reflns_limit_k_min -10
_diffrn_reflns_limit_l_max 15
_diffrn_reflns_limit_l_min -15
_diffrn_reflns_number 16339
_diffrn_reflns_point_group_measured_fraction_full 0.976
_diffrn_reflns_point_group_measured_fraction_max 0.962
_diffrn_reflns_theta_full 67.679
_diffrn_reflns_theta_max 68.500
_diffrn_reflns_theta_min 3.366
_diffrn_standards_number 0
_exptl_absorpt_coefficient_mu 9.651
_exptl_absorpt_correction_T_max 0.3490
_exptl_absorpt_correction_T_min 0.1271
_exptl_absorpt_correction_type multi-scan
_exptl_absorpt_process_details
;
SADABS-2012/1 (Bruker,2012) was used for absorption correction.
wR2(int) was 0.1501 before and 0.1089 after correction.
The Ratio of minimum to maximum transmission is 0.3642.
The \l/2 correction factor is 0.0015.
;
_exptl_crystal_colour green
_exptl_crystal_colour_primary green
_exptl_crystal_density_diffrn 1.372
_exptl_crystal_description plate
_exptl_crystal_F_000 422
_exptl_crystal_recrystallization_method 'Re-crystallisation from solvent: '
_exptl_crystal_size_max 0.3
_exptl_crystal_size_mid 0.2
_exptl_crystal_size_min 0.04
_refine_diff_density_max 0.688
_refine_diff_density_min -0.641
_refine_diff_density_rms 0.113
_refine_ls_extinction_method none
_refine_ls_goodness_of_fit_ref 1.081
_refine_ls_hydrogen_treatment mixed
_refine_ls_matrix_type full
_refine_ls_number_parameters 212
_refine_ls_number_reflns 3390
_refine_ls_number_restraints 6
_refine_ls_restrained_S_all 1.081
_refine_ls_R_factor_all 0.0503
_refine_ls_R_factor_gt 0.0488
_refine_ls_shift/su_max 0.001
_refine_ls_shift/su_mean 0.000
_refine_ls_structure_factor_coef Fsqd
_refine_ls_weighting_details 'w=1/[\s^2^(Fo^2^)+(0.0933P)^2^+0.2555P] where P=(Fo^2^+2Fc^2^)/3'
_refine_ls_weighting_scheme calc
_refine_ls_wR_factor_gt 0.1316
_refine_ls_wR_factor_ref 0.1333
_reflns_Friedel_coverage 0.000
_reflns_number_gt 3249
_reflns_number_total 3390
_reflns_threshold_expression 'I > 2\s(I)'
_cod_data_source_file c6cy01265e2.cif
_cod_data_source_block cxy163_p-1
_cod_database_code 1544269
_shelxl_version_number 2013-4
_shelx_space_group_comment
;
The symmetry employed for this shelxl refinement is uniquely defined
by the following loop, which should always be used as a source of
symmetry information in preference to the above space-group names.
They are only intended as comments.
;
_olex2_refinement_description
;
1. Fixed Uiso
 At 1.2 times of:
  All C(H,H) groups
 At 1.5 times of:
  All C(H,H,H) groups
2. Restrained distances
 O1-H1D = O1-H1C = O2-H2C = O2-H2D
 0.99 with sigma of 0.02
 H1D-H1C = H2C-H2D
 1.58 with sigma of 0.04
3.a Secondary CH2 refined with riding coordinates:
 C5(H5A,H5B), C10(H10A,H10B), C9(H9A,H9B), C6(H6A,H6B), C2(H2A,H2B), C1(H1A,H1B)
3.b Idealised Me refined as rotating group:
 C12(H12A,H12B,H12C), C3(H3A,H3B,H3C), C8(H8A,H8B,H8C), C4(H4A,H4B,H4C),
 C11(H11A,H11B,H11C), C7(H7A,H7B,H7C)
;
_olex2_submission_special_instructions 'No special instructions were received'

loop_
_space_group_symop_operation_xyz
'x, y, z'
'-x, -y, -z'

loop_
_atom_site_label
_atom_site_type_symbol
_atom_site_fract_x
_atom_site_fract_y
_atom_site_fract_z
_atom_site_U_iso_or_equiv
_atom_site_adp_type
_atom_site_occupancy
_atom_site_site_symmetry_order
_atom_site_calc_flag
_atom_site_refinement_flags_posn
Co1 Co 0.79461(5) 0.78979(5) 0.18119(3) 0.01645(18) Uani 1 1 d .
Cl1 Cl 0.76563(8) 0.82452(9) 0.01079(5) 0.0249(2) Uani 1 1 d .
N1 N 0.8283(3) 0.7515(3) 0.34448(16) 0.0207(5) Uani 1 1 d .
N4 N 0.7618(3) 0.5727(3) 0.21436(17) 0.0219(5) Uani 1 1 d .
N3 N 0.5881(3) 1.0170(3) 0.23100(17) 0.0227(5) Uani 1 1 d .
C5 C 0.6759(4) 0.8810(4) 0.3986(2) 0.0229(6) Uani 1 1 d .
H5A H 0.7031 0.8974 0.4645 0.027 Uiso 1 1 calc R
H5B H 0.5863 0.8460 0.4128 0.027 Uiso 1 1 calc R
N2 N 1.0465(3) 0.7655(3) 0.17072(17) 0.0247(5) Uani 1 1 d .
C10 C 0.7332(4) 0.5474(4) 0.3264(2) 0.0245(6) Uani 1 1 d .
H10A H 0.7561 0.4315 0.3437 0.029 Uiso 1 1 calc R
H10B H 0.6135 0.6207 0.3506 0.029 Uiso 1 1 calc R
C12 C 0.9203(4) 0.4321(4) 0.1719(2) 0.0304(7) Uani 1 1 d .
H12A H 0.9392 0.4525 0.0983 0.046 Uiso 1 1 calc GR
H12B H 0.9104 0.3298 0.1852 0.046 Uiso 1 1 calc GR
H12C H 1.0158 0.4213 0.2043 0.046 Uiso 1 1 calc GR
C9 C 0.8482(4) 0.5853(4) 0.3793(2) 0.0242(6) Uani 1 1 d .
H9A H 0.8188 0.5808 0.4539 0.029 Uiso 1 1 calc R
H9B H 0.9674 0.5014 0.3633 0.029 Uiso 1 1 calc R
C3 C 1.1621(4) 0.6624(5) 0.0869(2) 0.0349(7) Uani 1 1 d .
H3A H 1.1706 0.5514 0.0971 0.052 Uiso 1 1 calc GR
H3B H 1.2744 0.6544 0.0863 0.052 Uiso 1 1 calc GR
H3C H 1.1179 0.7129 0.0218 0.052 Uiso 1 1 calc GR
C6 C 0.6128(4) 1.0421(4) 0.3343(2) 0.0277(6) Uani 1 1 d .
H6A H 0.5043 1.1251 0.3679 0.033 Uiso 1 1 calc R
H6B H 0.6958 1.0851 0.3285 0.033 Uiso 1 1 calc R
C2 C 1.1165(4) 0.6912(4) 0.2690(2) 0.0305(7) Uani 1 1 d .
H2A H 1.2129 0.7121 0.2745 0.037 Uiso 1 1 calc R
H2B H 1.1587 0.5700 0.2713 0.037 Uiso 1 1 calc R
C8 C 0.4278(4) 1.0063(4) 0.2344(2) 0.0284(6) Uani 1 1 d .
H8A H 0.4156 0.9846 0.1665 0.043 Uiso 1 1 calc GR
H8B H 0.3318 1.1111 0.2561 0.043 Uiso 1 1 calc GR
H8C H 0.4307 0.9163 0.2828 0.043 Uiso 1 1 calc GR
C4 C 1.0349(4) 0.9319(5) 0.1514(2) 0.0356(7) Uani 1 1 d .
H4A H 0.9740 0.9864 0.0917 0.053 Uiso 1 1 calc GR
H4B H 1.1490 0.9219 0.1387 0.053 Uiso 1 1 calc GR
H4C H 0.9739 0.9978 0.2109 0.053 Uiso 1 1 calc GR
C1 C 0.9814(4) 0.7648(4) 0.3576(2) 0.0279(6) Uani 1 1 d .
H1A H 1.0257 0.7055 0.4221 0.033 Uiso 1 1 calc R
H1B H 0.9518 0.8826 0.3616 0.033 Uiso 1 1 calc R
C11 C 0.6196(4) 0.5802(4) 0.1676(3) 0.0314(7) Uani 1 1 d .
H11A H 0.5134 0.6715 0.1950 0.047 Uiso 1 1 calc GR
H11B H 0.6144 0.4758 0.1832 0.047 Uiso 1 1 calc GR
H11C H 0.6369 0.5983 0.0936 0.047 Uiso 1 1 calc GR
C7 C 0.5714(4) 1.1624(4) 0.1627(2) 0.0321(7) Uani 1 1 d .
H7A H 0.6779 1.1688 0.1546 0.048 Uiso 1 1 calc GR
H7B H 0.4799 1.2634 0.1924 0.048 Uiso 1 1 calc GR
H7C H 0.5454 1.1509 0.0960 0.048 Uiso 1 1 calc GR
Cl2 Cl 0.70180(7) 0.20377(8) 0.53328(5) 0.0223(2) Uani 1 1 d .
O1 O 0.4006(3) 0.4352(2) 0.39591(16) 0.0283(5) Uani 1 1 d D
O2 O 1.0242(3) 0.1400(3) 0.37012(18) 0.0415(6) Uani 1 1 d D
H2C H 0.926(4) 0.155(6) 0.417(3) 0.078(16) Uiso 1 1 d D
H1C H 0.495(4) 0.367(4) 0.436(3) 0.045(11) Uiso 1 1 d D
H1D H 0.365(4) 0.545(3) 0.417(3) 0.039(10) Uiso 1 1 d D
H2D H 1.122(4) 0.044(4) 0.392(4) 0.070(15) Uiso 1 1 d D

loop_
_atom_site_aniso_label
_atom_site_aniso_U_11
_atom_site_aniso_U_22
_atom_site_aniso_U_33
_atom_site_aniso_U_23
_atom_site_aniso_U_13
_atom_site_aniso_U_12
Co1 0.0207(3) 0.0193(3) 0.0113(3) 0.00206(17) -0.00561(17) -0.0104(2)
Cl1 0.0294(4) 0.0330(4) 0.0122(3) 0.0022(3) -0.0080(2) -0.0134(3)
N1 0.0265(12) 0.0294(13) 0.0113(10) 0.0036(9) -0.0066(9) -0.0170(10)
N4 0.0271(12) 0.0216(12) 0.0194(12) -0.0019(9) -0.0035(9) -0.0128(10)
N3 0.0305(12) 0.0190(11) 0.0182(11) 0.0025(9) -0.0062(9) -0.0110(10)
C5 0.0323(15) 0.0273(15) 0.0119(12) -0.0019(10) -0.0043(10) -0.0154(12)
N2 0.0261(12) 0.0385(14) 0.0143(11) 0.0053(10) -0.0074(9) -0.0188(11)
C10 0.0311(15) 0.0208(14) 0.0220(14) 0.0045(11) -0.0023(11) -0.0137(11)
C12 0.0377(16) 0.0220(15) 0.0262(15) -0.0035(12) 0.0010(12) -0.0102(13)
C9 0.0266(14) 0.0270(14) 0.0141(13) 0.0083(10) -0.0051(10) -0.0097(11)
C3 0.0269(15) 0.057(2) 0.0213(15) -0.0033(14) -0.0008(12) -0.0206(15)
C6 0.0410(17) 0.0254(15) 0.0188(14) -0.0036(11) -0.0035(12) -0.0164(13)
C2 0.0247(14) 0.0523(19) 0.0178(14) 0.0076(13) -0.0095(11) -0.0206(14)
C8 0.0264(14) 0.0296(15) 0.0259(15) 0.0046(12) -0.0084(12) -0.0100(12)
C4 0.0467(19) 0.054(2) 0.0217(15) 0.0069(14) -0.0069(13) -0.0377(17)
C1 0.0298(15) 0.0462(18) 0.0172(13) 0.0073(12) -0.0131(11) -0.0244(14)
C11 0.0377(17) 0.0340(17) 0.0336(17) -0.0031(13) -0.0086(13) -0.0240(14)
C7 0.0451(18) 0.0193(14) 0.0282(16) 0.0073(12) -0.0067(13) -0.0131(13)
Cl2 0.0218(3) 0.0211(3) 0.0237(3) -0.0008(2) -0.0067(2) -0.0085(3)
O1 0.0344(11) 0.0207(10) 0.0293(11) 0.0019(8) -0.0126(9) -0.0105(9)
O2 0.0364(12) 0.0329(12) 0.0331(13) 0.0106(10) 0.0007(10) -0.0022(10)

loop_
_atom_type_symbol
_atom_type_description
_atom_type_scat_dispersion_real
_atom_type_scat_dispersion_imag
_atom_type_scat_source
C C 0.0181 0.0091 'International Tables Vol C Tables 4.2.6.8 and 6.1.1.4'
H H 0.0000 0.0000 'International Tables Vol C Tables 4.2.6.8 and 6.1.1.4'
Cl Cl 0.3639 0.7018 'International Tables Vol C Tables 4.2.6.8 and 6.1.1.4'
Co Co -2.3653 3.6143 'International Tables Vol C Tables 4.2.6.8 and 6.1.1.4'
N N 0.0311 0.0180 'International Tables Vol C Tables 4.2.6.8 and 6.1.1.4'
O O 0.0492 0.0322 'International Tables Vol C Tables 4.2.6.8 and 6.1.1.4'

loop_
_geom_angle_atom_site_label_1
_geom_angle_atom_site_label_2
_geom_angle_atom_site_label_3
_geom_angle
N1 Co1 Cl1 178.68(6)
N4 Co1 Cl1 98.60(7)
N4 Co1 N1 81.02(9)
N4 Co1 N2 118.82(9)
N3 Co1 Cl1 99.46(6)
N3 Co1 N1 81.82(9)
N3 Co1 N4 116.79(9)
N3 Co1 N2 117.63(10)
N2 Co1 Cl1 98.10(6)
N2 Co1 N1 81.02(8)
C5 N1 Co1 107.56(16)
C5 N1 C9 110.9(2)
C5 N1 C1 111.0(2)
C9 N1 Co1 108.34(16)
C9 N1 C1 110.6(2)
C1 N1 Co1 108.36(16)
C10 N4 Co1 108.99(17)
C10 N4 C12 110.6(2)
C12 N4 Co1 106.80(18)
C11 N4 Co1 113.49(18)
C11 N4 C10 109.0(2)
C11 N4 C12 108.0(2)
C6 N3 Co1 108.03(17)
C6 N3 C8 110.2(2)
C8 N3 Co1 108.81(17)
C7 N3 Co1 113.56(18)
C7 N3 C6 109.1(2)
C7 N3 C8 107.1(2)
N1 C5 C6 110.0(2)
C3 N2 Co1 112.98(18)
C3 N2 C2 109.3(2)
C2 N2 Co1 108.47(17)
C4 N2 Co1 108.48(19)
C4 N2 C3 107.6(2)
C4 N2 C2 109.9(2)
N4 C10 C9 110.5(2)
N1 C9 C10 109.7(2)
N3 C6 C5 110.8(2)
N2 C2 C1 110.4(2)
N1 C1 C2 110.3(2)

loop_
_geom_bond_atom_site_label_1
_geom_bond_atom_site_label_2
_geom_bond_distance
Co1 Cl1 2.2884(7)
Co1 N1 2.203(2)
Co1 N4 2.140(2)
Co1 N3 2.130(2)
Co1 N2 2.161(2)
N1 C5 1.475(4)
N1 C9 1.477(4)
N1 C1 1.481(4)
N4 C10 1.483(4)
N4 C12 1.486(4)
N4 C11 1.478(4)
N3 C6 1.484(4)
N3 C8 1.489(4)
N3 C7 1.483(4)
C5 C6 1.517(4)
N2 C3 1.479(4)
N2 C2 1.485(4)
N2 C4 1.476(4)
C10 C9 1.520(4)
C2 C1 1.518(4)
